data_1544607
loop_
_publ_author_name
'Komatsu, K.'
'Kuribayashi, T.'
'Kudoh, Y.'

_publ_section_title
;
 Effect of temperature and pressure on the crystal structure of topaz,
 Al2SiO4(OH,F)2 : Sample Pax08 at 1 atm, room temperature
;
_journal_name_full 'Journal of Mineralogical and Petrological Sciences'
_journal_page_first 167
_journal_page_last 180
_journal_volume 98
_journal_year 2003
_chemical_formula_sum 'Al2.01 F1.57 H0.43 O4.43 Si'
_chemical_name_common 'natural topaz'
_chemical_name_mineral 'topaz Al2.01Si1.00O4F1.57(OH)0.43'
_space_group_IT_number 62
_space_group_name_H-M_alt 'P b n m'
_symmetry_space_group_name_Hall '-P 2c 2ab'
_symmetry_space_group_name_H-M 'P b n m'
_cell_angle_alpha 90
_cell_angle_beta 90
_cell_angle_gamma 90
_cell_formula_units_Z 4
_cell_length_a 4.6489(24)
_cell_length_b 8.7935(39)
_cell_length_c 8.3957(39)
_cell_volume 343.2(3)
_diffrn_ambient_pressure 1
_diffrn_ambient_temperature 298.15
_cod_data_source_file topaz-1atm_RT.cif
_cod_data_source_block topaz
_cod_depositor_comments
;I added _diffrn_ambient_pressure, temperature tags to make measured
 pressure and temperature condition apparent.
;
_cod_original_formula_sum 'Al2.01 Si1.00 O4.43 F1.57 H0.43'
_cod_database_code 1544607

loop_
_space_group_symop_operation_xyz
'x, y, z'
'-x, -y, -z'
'x+1/2, -y+1/2, -z'
'-x+1/2, y+1/2, z'
'-x, -y, z+1/2'
'x, y, -z+1/2'
'-x+1/2, y+1/2, -z+1/2'
'x+1/2, -y+1/2, z+1/2'

loop_
_atom_site_label
_atom_site_occupancy
_atom_site_fract_x
_atom_site_fract_y
_atom_site_fract_z
_atom_site_adp_type
_atom_site_U_iso_or_equiv
_atom_site_type_symbol
Al 1.0 0.90358(16) 0.13102(8) 0.08240(9) Uiso 0.003233 Al
Si 1.0 0.6022(2) 0.05945(11) 0.750000 Uiso 0.002633 Si
O1 1.0 0.7043(5) 0.0320(4) 0.250000 Uiso 0.004800 O
O2 1.0 0.0434(5) 0.2564(4) 0.250000 Uiso 0.004767 O
O3 1.0 0.2110(4) 0.9893(2) 0.0923(2) Uiso 0.004333 O
F 1.0 0.5981(4) 0.25265(18) 0.05741(17) Uiso 0.006867 F

loop_
_atom_site_aniso_label
_atom_site_aniso_U_11
_atom_site_aniso_U_22
_atom_site_aniso_U_33
_atom_site_aniso_U_12
_atom_site_aniso_U_13
_atom_site_aniso_U_23
Al 0.00380 0.00360 0.00230 0.00020 0.00010 -0.00010
Si 0.00410 0.00280 0.00100 0.00020 0.00000 0.00000
O1 0.00580 0.00550 0.00310 -0.00080 0.00000 0.00000
O2 0.00600 0.00520 0.00310 0.00000 0.00000 0.00000
O3 0.00540 0.00340 0.00420 0.00080 -0.00060 0.00000
F 0.00840 0.00700 0.00520 0.00190 -0.00080 0.00010
